data_4118108
loop_
_publ_author_name
'Ashley M. Wright'
'Guang Wu'
'Trevor W. Hayton'

_publ_section_title
;
 Formation of N2O from a Nickel Nitrosyl: Isolation of the cis-[N2O2]2-
 Intermediate
;
_journal_name_full 'Journal of the American Chemical Society'
_journal_page_first 9930
_journal_page_last 9933
_journal_paper_doi 10.1021/ja304204q
_journal_volume 134
_journal_year 2012
_chemical_formula_sum 'C10 H8 N4 Ni O2'
_chemical_formula_weight 274.91
_chemical_name_systematic
; 
 cis-hyponitrite 2,2-bipridine nickel (II) 
;
_space_group_IT_number 61
_symmetry_cell_setting orthorhombic
_symmetry_space_group_name_Hall '-P 2ac 2ab'
_symmetry_space_group_name_H-M 'P b c a'
_atom_sites_solution_hydrogens constr
_atom_sites_solution_primary direct
_atom_sites_solution_secondary difmap
_audit_creation_method SHELXL-97
_cell_angle_alpha 90.00
_cell_angle_beta 90.00
_cell_angle_gamma 90.00
_cell_formula_units_Z 8
_cell_length_a 16.7015(5)
_cell_length_b 6.6866(2)
_cell_length_c 17.7346(5)
_cell_measurement_temperature 100(2)
_cell_volume 1980.53(10)
_computing_structure_refinement 'SHELXL-97 (Sheldrick, 2008)'
_computing_structure_solution 'SHELXS-97 (Sheldrick, 2008)'
_diffrn_ambient_temperature 100(2)
_diffrn_measured_fraction_theta_full 0.999
_diffrn_measured_fraction_theta_max 0.999
_diffrn_radiation_monochromator graphite
_diffrn_radiation_source 'fine-focus sealed tube'
_diffrn_radiation_type MoK\a
_diffrn_radiation_wavelength 0.71073
_diffrn_reflns_av_R_equivalents 0.0495
_diffrn_reflns_av_sigmaI/netI 0.0403
_diffrn_reflns_limit_h_max 20
_diffrn_reflns_limit_h_min -16
_diffrn_reflns_limit_k_max 6
_diffrn_reflns_limit_k_min -8
_diffrn_reflns_limit_l_max 21
_diffrn_reflns_limit_l_min -21
_diffrn_reflns_number 8366
_diffrn_reflns_theta_full 26.02
_diffrn_reflns_theta_max 26.02
_diffrn_reflns_theta_min 2.44
_exptl_absorpt_coefficient_mu 1.952
_exptl_absorpt_correction_T_max 0.9087
_exptl_absorpt_correction_T_min 0.6962
_exptl_absorpt_correction_type multi-scan
_exptl_absorpt_process_details sadabs
_exptl_crystal_colour orange
_exptl_crystal_density_diffrn 1.844
_exptl_crystal_description needle
_exptl_crystal_F_000 1120
_exptl_crystal_size_max 0.20
_exptl_crystal_size_mid 0.05
_exptl_crystal_size_min 0.05
_refine_diff_density_max 0.362
_refine_diff_density_min -0.307
_refine_diff_density_rms 0.081
_refine_ls_extinction_method none
_refine_ls_goodness_of_fit_ref 1.013
_refine_ls_matrix_type full
_refine_ls_number_parameters 154
_refine_ls_number_reflns 1953
_refine_ls_number_restraints 0
_refine_ls_restrained_S_all 1.013
_refine_ls_R_factor_all 0.0558
_refine_ls_R_factor_gt 0.0309
_refine_ls_shift/su_max 0.001
_refine_ls_shift/su_mean 0.000
_refine_ls_structure_factor_coef Fsqd
_refine_ls_weighting_details 'calc w=1/[\s^2^(Fo^2^)+(0.0326P)^2^+0.0000P] where P=(Fo^2^+2Fc^2^)/3'
_refine_ls_weighting_scheme calc
_refine_ls_wR_factor_gt 0.0607
_refine_ls_wR_factor_ref 0.0680
_reflns_number_gt 1437
_reflns_number_total 1953
_reflns_threshold_expression >2sigma(I)
_cod_data_source_file ja304204q_si_001_6.cif
_cod_data_source_block complex_8
_cod_database_code 4118108

loop_
_symmetry_equiv_pos_as_xyz
'x, y, z'
'x+1/2, -y+1/2, -z'
'-x, y+1/2, -z+1/2'
'-x+1/2, -y, z+1/2'
'-x, -y, -z'
'-x-1/2, y-1/2, z'
'x, -y-1/2, z-1/2'
'x-1/2, y, -z-1/2'

loop_
_atom_site_label
_atom_site_type_symbol
_atom_site_fract_x
_atom_site_fract_y
_atom_site_fract_z
_atom_site_U_iso_or_equiv
_atom_site_adp_type
_atom_site_occupancy
_atom_site_symmetry_multiplicity
_atom_site_calc_flag
_atom_site_refinement_flags
Ni1 Ni 0.26594(2) 0.14681(5) 0.656027(16) 0.01118(12) Uani 1 1 d .
O1 O 0.30112(11) 0.1797(3) 0.56086(9) 0.0160(4) Uani 1 1 d .
O2 O 0.37042(11) 0.1449(3) 0.68110(10) 0.0163(4) Uani 1 1 d .
N1 N 0.38382(15) 0.1896(4) 0.55730(13) 0.0187(6) Uani 1 1 d .
N2 N 0.41927(14) 0.1713(4) 0.61837(13) 0.0183(6) Uani 1 1 d .
N3 N 0.22814(14) 0.1125(3) 0.75503(12) 0.0121(5) Uani 1 1 d .
N4 N 0.15671(14) 0.1541(3) 0.63119(11) 0.0123(5) Uani 1 1 d .
C1 C 0.14732(17) 0.1101(4) 0.76233(15) 0.0127(6) Uani 1 1 d .
C2 C 0.10522(17) 0.1370(4) 0.69028(14) 0.0130(6) Uani 1 1 d .
C3 C 0.12688(18) 0.1810(4) 0.56143(14) 0.0138(6) Uani 1 1 d .
H3 H 0.1628 0.1946 0.5202 0.017 Uiso 1 1 calc R
C4 C 0.04566(18) 0.1894(4) 0.54806(15) 0.0171(7) Uani 1 1 d .
H4 H 0.0258 0.2081 0.4983 0.021 Uiso 1 1 calc R
C5 C -0.00648(18) 0.1702(4) 0.60810(15) 0.0183(6) Uani 1 1 d .
H5 H -0.0626 0.1758 0.5999 0.022 Uiso 1 1 calc R
C6 C 0.02304(17) 0.1429(4) 0.68012(15) 0.0169(6) Uani 1 1 d .
H6 H -0.0123 0.1286 0.7218 0.020 Uiso 1 1 calc R
C7 C 0.11081(19) 0.0843(4) 0.83176(15) 0.0168(7) Uani 1 1 d .
H7 H 0.0541 0.0853 0.8359 0.020 Uiso 1 1 calc R
C8 C 0.15822(19) 0.0569(4) 0.89500(15) 0.0194(7) Uani 1 1 d .
H8 H 0.1344 0.0340 0.9429 0.023 Uiso 1 1 calc R
C9 C 0.24051(19) 0.0634(4) 0.88756(14) 0.0182(6) Uani 1 1 d .
H9 H 0.2739 0.0494 0.9306 0.022 Uiso 1 1 calc R
C10 C 0.27371(18) 0.0904(4) 0.81701(15) 0.0162(6) Uani 1 1 d .
H10 H 0.3303 0.0933 0.8121 0.019 Uiso 1 1 calc R

loop_
_atom_site_aniso_label
_atom_site_aniso_U_11
_atom_site_aniso_U_22
_atom_site_aniso_U_33
_atom_site_aniso_U_23
_atom_site_aniso_U_13
_atom_site_aniso_U_12
Ni1 0.00801(18) 0.01491(19) 0.01063(17) -0.00020(14) -0.00013(14) -0.00012(16)
O1 0.0091(10) 0.0233(12) 0.0155(9) -0.0015(8) 0.0021(8) -0.0015(9)
O2 0.0105(11) 0.0222(11) 0.0163(9) -0.0010(9) 0.0000(7) 0.0000(10)
N1 0.0117(13) 0.0233(16) 0.0210(12) -0.0037(11) 0.0028(10) -0.0020(11)
N2 0.0115(13) 0.0194(14) 0.0241(13) -0.0040(11) 0.0040(10) 0.0011(11)
N3 0.0118(13) 0.0111(12) 0.0134(10) -0.0014(8) -0.0010(9) 0.0000(10)
N4 0.0123(12) 0.0113(11) 0.0134(10) -0.0002(9) 0.0018(9) 0.0023(11)
C1 0.0114(15) 0.0091(15) 0.0175(13) -0.0010(11) 0.0020(12) 0.0004(12)
C2 0.0133(15) 0.0113(14) 0.0144(13) -0.0022(12) -0.0002(12) 0.0001(13)
C3 0.0176(16) 0.0122(16) 0.0117(12) 0.0023(11) 0.0002(11) -0.0013(13)
C4 0.0150(16) 0.0186(17) 0.0177(14) -0.0011(12) -0.0049(12) 0.0013(13)
C5 0.0105(15) 0.0165(16) 0.0278(15) -0.0008(13) -0.0017(12) 0.0021(13)
C6 0.0139(15) 0.0148(15) 0.0220(13) -0.0012(12) 0.0046(11) 0.0015(14)
C7 0.0181(17) 0.0152(15) 0.0169(14) -0.0020(11) 0.0035(12) -0.0003(13)
C8 0.030(2) 0.0146(16) 0.0139(13) -0.0016(12) 0.0042(13) -0.0035(15)
C9 0.0262(19) 0.0153(15) 0.0131(12) -0.0006(10) -0.0036(13) -0.0011(15)
C10 0.0154(16) 0.0150(15) 0.0182(13) -0.0026(11) -0.0054(12) 0.0002(13)

loop_
_atom_type_symbol
_atom_type_description
_atom_type_scat_dispersion_real
_atom_type_scat_dispersion_imag
_atom_type_scat_source
C C 0.0033 0.0016 'International Tables Vol C Tables 4.2.6.8 and 6.1.1.4'
H H 0.0000 0.0000 'International Tables Vol C Tables 4.2.6.8 and 6.1.1.4'
N N 0.0061 0.0033 'International Tables Vol C Tables 4.2.6.8 and 6.1.1.4'
O O 0.0106 0.0060 'International Tables Vol C Tables 4.2.6.8 and 6.1.1.4'
Ni Ni 0.3393 1.1124 'International Tables Vol C Tables 4.2.6.8 and 6.1.1.4'

loop_
_geom_angle_atom_site_label_1
_geom_angle_atom_site_label_2
_geom_angle_atom_site_label_3
_geom_angle
O1 Ni1 O2 85.19(8)
O1 Ni1 N4 95.39(9)
O2 Ni1 N4 178.70(10)
O1 Ni1 N3 179.43(10)
O2 Ni1 N3 95.39(9)
N4 Ni1 N3 84.03(10)
N1 O1 Ni1 111.98(14)
N2 O2 Ni1 111.71(15)
N2 N1 O1 115.6(2)
N1 N2 O2 115.5(2)
C10 N3 C1 118.9(2)
C10 N3 Ni1 125.9(2)
C1 N3 Ni1 115.14(17)
C3 N4 C2 119.0(2)
C3 N4 Ni1 125.38(19)
C2 N4 Ni1 115.55(17)
N3 C1 C7 121.6(3)
N3 C1 C2 113.1(2)
C7 C1 C2 125.3(3)
N4 C2 C6 121.6(2)
N4 C2 C1 112.2(2)
C6 C2 C1 126.2(2)
N4 C3 C4 121.9(2)
N4 C3 H3 119.1
C4 C3 H3 119.1
C3 C4 C5 118.9(2)
C3 C4 H4 120.5
C5 C4 H4 120.5
C6 C5 C4 120.0(3)
C6 C5 H5 120.0
C4 C5 H5 120.0
C5 C6 C2 118.5(3)
C5 C6 H6 120.7
C2 C6 H6 120.7
C1 C7 C8 119.0(3)
C1 C7 H7 120.5
C8 C7 H7 120.5
C9 C8 C7 119.2(3)
C9 C8 H8 120.4
C7 C8 H8 120.4
C10 C9 C8 119.4(3)
C10 C9 H9 120.3
C8 C9 H9 120.3
N3 C10 C9 121.8(3)
N3 C10 H10 119.1
C9 C10 H10 119.1

loop_
_geom_bond_atom_site_label_1
_geom_bond_atom_site_label_2
_geom_bond_distance
Ni1 O1 1.8005(17)
Ni1 O2 1.8009(19)
Ni1 N4 1.877(2)
Ni1 N3 1.880(2)
O1 N1 1.384(3)
O2 N2 1.391(3)
N1 N2 1.240(3)
N3 C10 1.345(4)
N3 C1 1.356(4)
N4 C3 1.346(3)
N4 C2 1.361(3)
C1 C7 1.385(4)
C1 C2 1.470(4)
C2 C6 1.385(4)
C3 C4 1.378(4)
C3 H3 0.9500
C4 C5 1.381(4)
C4 H4 0.9500
C5 C6 1.381(4)
C5 H5 0.9500
C6 H6 0.9500
C7 C8 1.385(4)
C7 H7 0.9500
C8 C9 1.381(4)
C8 H8 0.9500
C9 C10 1.380(4)
C9 H9 0.9500
C10 H10 0.9500
